data_4306422
loop_
_publ_author_name
'Sukesh Shekar'
'Brendan Twamley'
'Rudolf J. Wehmschulte'

_publ_contact_author_address
;       Department of Chemistry
        Florida Institute of Technology
        150 West University Blvd.
        Melbourne, FL 32901
;
_publ_contact_author_email rwehmsch@fit.edu
_publ_contact_author_fax '321 674 8951'
_publ_contact_author_name 'Rudolf J. Wehmschulte'
_publ_contact_author_phone '321 674 7659'
_publ_section_title
;
Facile Synthesis of Monoazidotitanium Isopropoxides
;
_journal_name_full 'Inorganic Chemistry'
_journal_page_first 10804
_journal_page_last 10806
_journal_paper_doi 10.1021/ic8012415
_journal_volume 47
_journal_year 2008
_chemical_formula_moiety 'C30 H70 N12 O11 Ti4'
_chemical_formula_sum 'C30 H70 N12 O11 Ti4'
_chemical_formula_weight 966.58
_chemical_name_common 'Ti Cluster'
_chemical_name_systematic
; 
 ? 
;
_space_group_IT_number 4
_symmetry_cell_setting monoclinic
_symmetry_space_group_name_Hall 'P 2yb'
_symmetry_space_group_name_H-M 'P 1 21 1'
_atom_sites_solution_hydrogens geom
_atom_sites_solution_primary direct
_atom_sites_solution_secondary difmap
_audit_creation_method SHELXL-97
_cell_angle_alpha 90.00
_cell_angle_beta 91.892(3)
_cell_angle_gamma 90.00
_cell_formula_units_Z 2
_cell_length_a 12.4138(15)
_cell_length_b 14.9548(18)
_cell_length_c 13.2278(16)
_cell_measurement_reflns_used 9973
_cell_measurement_temperature 90(2)
_cell_measurement_theta_max 29.98
_cell_measurement_theta_min 2.59
_cell_volume 2454.3(5)
_computing_cell_refinement 'SAINT+  v. 7.23a (Bruker, 2006)'
_computing_data_collection 'SMART v. 5.632 (Bruker, 2006)'
_computing_data_reduction 'SAINT+  v. 7.23a (Bruker, 2006)'
_computing_molecular_graphics 'XP, SHELXTL  v. 6.14 (Bruker, 2003)'
_computing_publication_material 'XCIF, SHELXTL, v. 6.14 (Bruker, 2003)'
_computing_structure_refinement 'XL, SHELXTL  v. 6.14 (Bruker, 2003)'
_computing_structure_solution 'XS, SHELXTL  v. 6.14 (Bruker, 2003)'
_diffrn_ambient_temperature 90(2)
_diffrn_detector_area_resol_mean 8.3
_diffrn_measured_fraction_theta_full 1.000
_diffrn_measured_fraction_theta_max 1.000
_diffrn_measurement_device_type 'Bruker/Siemens SMART APEX'
_diffrn_measurement_method '\w scans'
_diffrn_radiation_monochromator graphite
_diffrn_radiation_source 'normal-focus sealed tube'
_diffrn_radiation_type MoK\a
_diffrn_radiation_wavelength 0.71073
_diffrn_reflns_av_R_equivalents 0.0538
_diffrn_reflns_av_sigmaI/netI 0.0343
_diffrn_reflns_limit_h_max 14
_diffrn_reflns_limit_h_min -14
_diffrn_reflns_limit_k_max 17
_diffrn_reflns_limit_k_min -17
_diffrn_reflns_limit_l_max 15
_diffrn_reflns_limit_l_min -15
_diffrn_reflns_number 46025
_diffrn_reflns_theta_full 25.25
_diffrn_reflns_theta_max 25.25
_diffrn_reflns_theta_min 1.54
_exptl_absorpt_coefficient_mu 0.686
_exptl_absorpt_correction_T_max 0.7902
_exptl_absorpt_correction_T_min 0.6132
_exptl_absorpt_correction_type multi-scan
_exptl_absorpt_process_details 'Twinabs v. 2007/5 (Bruker, 2007)'
_exptl_crystal_colour white
_exptl_crystal_density_diffrn 1.308
_exptl_crystal_density_method 'not measured'
_exptl_crystal_description block
_exptl_crystal_F_000 1020
_exptl_crystal_size_max 0.79
_exptl_crystal_size_mid 0.60
_exptl_crystal_size_min 0.36
_refine_diff_density_max 0.624
_refine_diff_density_min -0.309
_refine_diff_density_rms 0.076
_refine_ls_abs_structure_details 'Flack H D (1983), Acta Cryst. A39, 876-881'
_refine_ls_abs_structure_Flack 0.24(1)
_refine_ls_extinction_method none
_refine_ls_goodness_of_fit_ref 1.082
_refine_ls_hydrogen_treatment constr
_refine_ls_matrix_type full
_refine_ls_number_parameters 537
_refine_ls_number_reflns 9157
_refine_ls_number_restraints 1
_refine_ls_restrained_S_all 1.082
_refine_ls_R_factor_all 0.0400
_refine_ls_R_factor_gt 0.0385
_refine_ls_shift/su_max 0.001
_refine_ls_shift/su_mean 0.000
_refine_ls_structure_factor_coef Fsqd
_refine_ls_weighting_details 'calc w=1/[\s^2^(Fo^2^)+(0.0654P)^2^+1.1345P] where P=(Fo^2^+2Fc^2^)/3'
_refine_ls_weighting_scheme calc
_refine_ls_wR_factor_gt 0.1021
_refine_ls_wR_factor_ref 0.1045
_reflns_number_gt 8932
_reflns_number_total 9157
_reflns_threshold_expression I>2\s(I)
_cod_data_source_file ic8012415_si_002_1.cif
_cod_data_source_block bt1171t
_cod_database_code 4306422

loop_
_symmetry_equiv_pos_as_xyz
'x, y, z'
'-x, y+1/2, -z'

loop_
_atom_site_label
_atom_site_type_symbol
_atom_site_fract_x
_atom_site_fract_y
_atom_site_fract_z
_atom_site_U_iso_or_equiv
_atom_site_adp_type
_atom_site_occupancy
_atom_site_symmetry_multiplicity
_atom_site_calc_flag
_atom_site_refinement_flags
_atom_site_disorder_assembly
_atom_site_disorder_group
C1 C 0.8735(4) 0.0576(3) 0.7984(3) 0.0255(9) Uani 1 1 d . . .
H1 H 0.9417 0.0742 0.8361 0.031 Uiso 1 1 calc R . .
C2 C 0.8209(5) -0.0183(4) 0.8529(4) 0.0395(12) Uani 1 1 d . . .
H2A H 0.8072 -0.0002 0.9225 0.059 Uiso 1 1 calc R . .
H2B H 0.8687 -0.0705 0.8537 0.059 Uiso 1 1 calc R . .
H2C H 0.7526 -0.0337 0.8180 0.059 Uiso 1 1 calc R . .
C3 C 0.8995(5) 0.0349(4) 0.6913(4) 0.0385(12) Uani 1 1 d . . .
H3A H 0.8325 0.0278 0.6509 0.058 Uiso 1 1 calc R . .
H3B H 0.9406 -0.0210 0.6903 0.058 Uiso 1 1 calc R . .
H3C H 0.9424 0.0832 0.6628 0.058 Uiso 1 1 calc R . .
C4 C 1.0455(4) 0.2958(3) 0.8335(4) 0.0338(11) Uani 1 1 d . . .
H4 H 1.0590 0.3549 0.8007 0.041 Uiso 1 1 calc R . .
C5 C 1.0697(5) 0.3054(6) 0.9444(4) 0.0604(19) Uani 1 1 d . . .
H5A H 1.0193 0.3481 0.9732 0.091 Uiso 1 1 calc R . .
H5B H 1.1436 0.3271 0.9553 0.091 Uiso 1 1 calc R . .
H5C H 1.0620 0.2472 0.9774 0.091 Uiso 1 1 calc R . .
C6 C 1.1116(4) 0.2272(4) 0.7827(5) 0.0524(16) Uani 1 1 d . . .
H6A H 1.1002 0.1688 0.8142 0.079 Uiso 1 1 calc R . .
H6B H 1.1880 0.2434 0.7898 0.079 Uiso 1 1 calc R . .
H6C H 1.0902 0.2242 0.7108 0.079 Uiso 1 1 calc R . .
C7 C 0.4101(4) 0.3822(3) 0.6083(4) 0.0276(9) Uani 1 1 d . . .
H7 H 0.3693 0.4300 0.6435 0.033 Uiso 1 1 calc R . .
C8 C 0.3690(4) 0.2917(3) 0.6424(4) 0.0409(12) Uani 1 1 d . . .
H8A H 0.4100 0.2441 0.6102 0.061 Uiso 1 1 calc R . .
H8B H 0.2925 0.2858 0.6229 0.061 Uiso 1 1 calc R . .
H8C H 0.3781 0.2867 0.7161 0.061 Uiso 1 1 calc R . .
C9 C 0.3943(4) 0.3949(4) 0.4946(3) 0.0389(13) Uani 1 1 d . . .
H9A H 0.4198 0.4544 0.4757 0.058 Uiso 1 1 calc R . .
H9B H 0.3176 0.3893 0.4757 0.058 Uiso 1 1 calc R . .
H9C H 0.4353 0.3493 0.4592 0.058 Uiso 1 1 calc R . .
C10 C 0.6266(4) 0.2330(3) 0.4174(3) 0.0294(10) Uani 1 1 d . . .
H10 H 0.5494 0.2220 0.3976 0.035 Uiso 1 1 calc R . .
C11 C 0.6790(6) 0.2804(4) 0.3326(4) 0.0575(18) Uani 1 1 d . . .
H11A H 0.6389 0.3352 0.3161 0.086 Uiso 1 1 calc R . .
H11B H 0.6791 0.2413 0.2730 0.086 Uiso 1 1 calc R . .
H11C H 0.7534 0.2956 0.3529 0.086 Uiso 1 1 calc R . .
C12 C 0.6801(5) 0.1438(3) 0.4420(4) 0.0366(11) Uani 1 1 d . . .
H12A H 0.7575 0.1529 0.4546 0.055 Uiso 1 1 calc R . .
H12B H 0.6688 0.1028 0.3848 0.055 Uiso 1 1 calc R . .
H12C H 0.6484 0.1182 0.5024 0.055 Uiso 1 1 calc R . .
C13 C 0.6979(4) 0.5022(3) 0.4968(3) 0.0293(10) Uani 1 1 d . . .
H13 H 0.6588 0.4603 0.4494 0.035 Uiso 1 1 calc R . .
C14 C 0.7993(5) 0.5337(4) 0.4469(4) 0.0481(16) Uani 1 1 d . . .
H14A H 0.8365 0.5776 0.4907 0.072 Uiso 1 1 calc R . .
H14B H 0.7801 0.5615 0.3817 0.072 Uiso 1 1 calc R . .
H14C H 0.8469 0.4826 0.4362 0.072 Uiso 1 1 calc R . .
C15 C 0.6226(5) 0.5782(4) 0.5215(4) 0.0425(14) Uani 1 1 d . . .
H15A H 0.5601 0.5545 0.5560 0.064 Uiso 1 1 calc R . .
H15B H 0.5984 0.6080 0.4588 0.064 Uiso 1 1 calc R . .
H15C H 0.6607 0.6213 0.5656 0.064 Uiso 1 1 calc R . .
C16 C 0.7928(6) 0.6975(4) 0.7171(4) 0.0494(15) Uani 1 1 d . . .
H16 H 0.7134 0.7029 0.7033 0.059 Uiso 1 1 calc R . .
C17 C 0.8457(6) 0.7598(5) 0.6503(5) 0.0588(17) Uani 1 1 d . . .
H17A H 0.9241 0.7537 0.6592 0.088 Uiso 1 1 calc R . .
H17B H 0.8245 0.8211 0.6669 0.088 Uiso 1 1 calc R . .
H17C H 0.8242 0.7467 0.5799 0.088 Uiso 1 1 calc R . .
C18 C 0.8133(7) 0.7145(4) 0.8279(5) 0.0589(18) Uani 1 1 d . . .
H18A H 0.7821 0.6659 0.8671 0.088 Uiso 1 1 calc R . .
H18B H 0.7801 0.7713 0.8465 0.088 Uiso 1 1 calc R . .
H18C H 0.8912 0.7174 0.8424 0.088 Uiso 1 1 calc R . .
C19 C 1.0323(4) 0.5082(3) 0.6410(3) 0.0304(10) Uani 1 1 d . . .
H19 H 1.0056 0.5584 0.5969 0.036 Uiso 1 1 calc R . .
C20 C 1.0977(5) 0.4472(4) 0.5777(4) 0.0402(13) Uani 1 1 d . . .
H20A H 1.1274 0.3987 0.6200 0.060 Uiso 1 1 calc R . .
H20B H 1.1567 0.4809 0.5485 0.060 Uiso 1 1 calc R . .
H20C H 1.0517 0.4219 0.5233 0.060 Uiso 1 1 calc R . .
C21 C 1.0951(5) 0.5483(5) 0.7299(4) 0.0493(15) Uani 1 1 d . . .
H21A H 1.0468 0.5851 0.7698 0.074 Uiso 1 1 calc R . .
H21B H 1.1535 0.5856 0.7051 0.074 Uiso 1 1 calc R . .
H21C H 1.1255 0.5003 0.7723 0.074 Uiso 1 1 calc R . .
C22 C 0.4429(4) 0.4142(4) 0.9480(3) 0.0338(10) Uani 1 1 d . . .
H22 H 0.4665 0.4665 0.9905 0.041 Uiso 1 1 calc R . .
C23 C 0.4117(6) 0.3390(5) 1.0165(5) 0.066(2) Uani 1 1 d . . .
H23A H 0.3868 0.2880 0.9756 0.099 Uiso 1 1 calc R . .
H23B H 0.3537 0.3589 1.0597 0.099 Uiso 1 1 calc R . .
H23C H 0.4743 0.3211 1.0589 0.099 Uiso 1 1 calc R . .
C24 C 0.3507(4) 0.4425(4) 0.8798(4) 0.0373(12) Uani 1 1 d . . .
H24A H 0.3718 0.4947 0.8404 0.056 Uiso 1 1 calc R . .
H24B H 0.2888 0.4580 0.9206 0.056 Uiso 1 1 calc R . .
H24C H 0.3309 0.3933 0.8339 0.056 Uiso 1 1 calc R . .
C25 C 0.7297(4) 0.5133(3) 1.0917(3) 0.0317(10) Uani 1 1 d . . .
H25 H 0.7680 0.5643 1.0597 0.038 Uiso 1 1 calc R . .
C26 C 0.8130(4) 0.4565(3) 1.1497(4) 0.0352(11) Uani 1 1 d . . .
H26A H 0.7766 0.4074 1.1838 0.053 Uiso 1 1 calc R . .
H26B H 0.8515 0.4937 1.2000 0.053 Uiso 1 1 calc R . .
H26C H 0.8645 0.4320 1.1024 0.053 Uiso 1 1 calc R . .
C27 C 0.6449(5) 0.5508(5) 1.1577(5) 0.0532(16) Uani 1 1 d . . .
H27A H 0.5916 0.5836 1.1159 0.080 Uiso 1 1 calc R . .
H27B H 0.6785 0.5914 1.2076 0.080 Uiso 1 1 calc R . .
H27C H 0.6092 0.5018 1.1928 0.080 Uiso 1 1 calc R . .
C28 C 0.7048(4) 0.2400(3) 1.0054(3) 0.0256(10) Uani 1 1 d . . .
H28 H 0.6725 0.2814 1.0555 0.031 Uiso 1 1 calc R . .
C29 C 0.8055(4) 0.1991(4) 1.0542(3) 0.0317(11) Uani 1 1 d . . .
H29A H 0.8387 0.1584 1.0062 0.047 Uiso 1 1 calc R . .
H29B H 0.7862 0.1658 1.1148 0.047 Uiso 1 1 calc R . .
H29C H 0.8567 0.2466 1.0731 0.047 Uiso 1 1 calc R . .
C30 C 0.6201(5) 0.1701(3) 0.9747(4) 0.0343(12) Uani 1 1 d . . .
H30A H 0.5615 0.1989 0.9352 0.051 Uiso 1 1 calc R . .
H30B H 0.5911 0.1430 1.0355 0.051 Uiso 1 1 calc R . .
H30C H 0.6533 0.1238 0.9336 0.051 Uiso 1 1 calc R . .
N1 N 0.6317(3) 0.2310(2) 0.7205(3) 0.0206(8) Uani 1 1 d . . .
N2 N 0.5972(3) 0.1565(3) 0.7031(3) 0.0256(9) Uani 1 1 d . . .
N3 N 0.5672(4) 0.0851(3) 0.6905(3) 0.0364(10) Uani 1 1 d . . .
N4 N 0.8169(3) 0.2666(2) 0.6326(3) 0.0229(8) Uani 1 1 d . . .
N5 N 0.8894(3) 0.2546(3) 0.5774(3) 0.0310(9) Uani 1 1 d . . .
N6 N 0.9576(4) 0.2421(4) 0.5221(4) 0.0604(15) Uani 1 1 d . . .
N7 N 0.6504(3) 0.5284(3) 0.7998(3) 0.0264(8) Uani 1 1 d . . .
N8 N 0.5728(4) 0.5750(3) 0.7853(3) 0.0370(10) Uani 1 1 d . . .
N9 N 0.5005(5) 0.6200(6) 0.7698(5) 0.088(3) Uani 1 1 d . . .
N10 N 0.8443(3) 0.4778(3) 0.8700(3) 0.0232(8) Uani 1 1 d . . .
N11 N 0.9123(3) 0.5133(3) 0.9211(3) 0.0348(10) Uani 1 1 d . . .
N12 N 0.9750(5) 0.5483(5) 0.9704(3) 0.075(2) Uani 1 1 d . . .
O1 O 0.8026(3) 0.1323(2) 0.7977(2) 0.0263(7) Uani 1 1 d . . .
O2 O 0.9362(3) 0.2757(2) 0.8198(2) 0.0282(7) Uani 1 1 d . . .
O3 O 0.5210(3) 0.3892(2) 0.6381(2) 0.0255(7) Uani 1 1 d . . .
O4 O 0.6308(3) 0.2883(2) 0.5041(2) 0.0256(7) Uani 1 1 d . . .
O5 O 0.7262(3) 0.4543(2) 0.5880(2) 0.0212(6) Uani 1 1 d . . .
O6 O 0.8217(3) 0.6083(2) 0.6972(2) 0.0251(7) Uani 1 1 d . . .
O7 O 0.9400(2) 0.4603(2) 0.6759(2) 0.0243(7) Uani 1 1 d . . .
O8 O 0.5322(2) 0.3851(2) 0.8893(2) 0.0239(6) Uani 1 1 d . . .
O9 O 0.6805(3) 0.4603(2) 1.0134(2) 0.0270(7) Uani 1 1 d . . .
O10 O 0.7332(2) 0.2922(2) 0.9172(2) 0.0206(6) Uani 1 1 d . . .
O11 O 0.7315(2) 0.3764(2) 0.7539(2) 0.0159(5) Uani 1 1 d . . .
Ti1 Ti 0.80080(6) 0.25192(4) 0.78898(5) 0.01888(16) Uani 1 1 d . . .
Ti2 Ti 0.65069(6) 0.34099(5) 0.62291(5) 0.01961(16) Uani 1 1 d . . .
Ti3 Ti 0.80890(6) 0.49097(4) 0.71348(5) 0.01827(15) Uani 1 1 d . . .
Ti4 Ti 0.67198(6) 0.41321(5) 0.89004(5) 0.01854(16) Uani 1 1 d . . .

loop_
_atom_site_aniso_label
_atom_site_aniso_U_11
_atom_site_aniso_U_22
_atom_site_aniso_U_33
_atom_site_aniso_U_23
_atom_site_aniso_U_13
_atom_site_aniso_U_12
C1 0.032(2) 0.016(2) 0.028(2) 0.0019(17) -0.0057(18) 0.0091(17)
C2 0.054(3) 0.019(2) 0.045(3) 0.012(2) 0.007(3) 0.004(2)
C3 0.054(3) 0.031(3) 0.031(3) 0.002(2) 0.009(2) 0.008(2)
C4 0.026(2) 0.030(3) 0.046(3) 0.005(2) 0.002(2) -0.004(2)
C5 0.042(3) 0.092(5) 0.047(3) -0.011(3) -0.012(3) -0.006(3)
C6 0.025(2) 0.046(3) 0.087(5) -0.003(3) 0.008(3) 0.005(2)
C7 0.024(2) 0.024(2) 0.035(2) -0.0087(19) -0.003(2) 0.0047(17)
C8 0.033(3) 0.027(3) 0.063(3) -0.003(2) 0.002(2) -0.007(2)
C9 0.035(3) 0.054(4) 0.027(2) -0.006(2) -0.007(2) 0.014(2)
C10 0.037(2) 0.028(2) 0.023(2) -0.0057(18) 0.0003(19) -0.002(2)
C11 0.102(5) 0.037(3) 0.035(3) -0.010(2) 0.016(3) -0.013(3)
C12 0.044(3) 0.026(2) 0.040(3) -0.012(2) 0.006(2) 0.002(2)
C13 0.044(3) 0.025(3) 0.018(2) 0.0077(19) -0.0073(18) 0.000(2)
C14 0.071(4) 0.055(4) 0.018(2) 0.009(2) -0.001(2) -0.025(3)
C15 0.061(4) 0.021(3) 0.045(3) 0.009(2) -0.020(3) 0.000(3)
C16 0.073(4) 0.024(2) 0.050(3) 0.003(2) -0.016(3) 0.007(3)
C17 0.070(4) 0.041(4) 0.066(4) 0.001(3) 0.017(3) 0.000(3)
C18 0.081(5) 0.038(3) 0.058(4) -0.008(3) 0.012(3) 0.001(3)
C19 0.024(2) 0.036(3) 0.032(2) 0.003(2) 0.0086(19) -0.0024(19)
C20 0.043(3) 0.035(3) 0.043(3) 0.005(2) 0.018(2) 0.001(2)
C21 0.046(3) 0.064(4) 0.038(3) -0.003(3) 0.007(2) -0.032(3)
C22 0.031(2) 0.036(3) 0.035(2) -0.006(2) 0.0103(19) 0.006(2)
C23 0.065(4) 0.061(4) 0.075(4) 0.032(4) 0.046(4) 0.030(4)
C24 0.027(2) 0.043(3) 0.042(3) -0.013(2) 0.005(2) 0.006(2)
C25 0.042(3) 0.033(3) 0.021(2) -0.0073(19) -0.0028(19) 0.000(2)
C26 0.042(3) 0.036(3) 0.027(2) 0.002(2) 0.000(2) -0.007(2)
C27 0.047(3) 0.065(4) 0.047(3) -0.027(3) -0.001(3) 0.011(3)
C28 0.037(3) 0.020(2) 0.020(2) 0.0032(18) 0.0039(17) 0.002(2)
C29 0.044(3) 0.030(3) 0.021(2) 0.0066(19) -0.005(2) 0.006(2)
C30 0.046(3) 0.024(3) 0.033(3) 0.007(2) 0.010(2) -0.003(2)
N1 0.0305(19) 0.0095(17) 0.0216(18) -0.0024(13) -0.0023(15) -0.0025(14)
N2 0.0265(19) 0.034(3) 0.0161(17) 0.0056(16) 0.0008(15) 0.0020(17)
N3 0.046(2) 0.020(2) 0.043(2) -0.0010(17) -0.0049(19) -0.0168(18)
N4 0.033(2) 0.0217(19) 0.0145(15) -0.0002(14) 0.0068(16) 0.0026(16)
N5 0.038(2) 0.032(2) 0.0228(19) 0.0014(17) 0.0059(18) -0.0059(19)
N6 0.054(3) 0.081(4) 0.048(3) -0.009(3) 0.027(3) 0.004(3)
N7 0.031(2) 0.022(2) 0.026(2) 0.0039(15) 0.0010(16) 0.0016(16)
N8 0.040(2) 0.039(2) 0.033(2) 0.0144(19) 0.0098(18) 0.017(2)
N9 0.075(4) 0.120(6) 0.072(4) 0.058(4) 0.033(3) 0.063(4)
N10 0.0277(19) 0.0254(19) 0.0166(18) 0.0002(15) 0.0021(15) -0.0005(16)
N11 0.035(2) 0.048(3) 0.0209(19) 0.0049(18) -0.0024(18) -0.011(2)
N12 0.075(4) 0.122(6) 0.026(2) 0.010(3) -0.013(2) -0.063(4)
O1 0.0392(18) 0.0161(15) 0.0238(15) 0.0014(12) 0.0047(14) 0.0050(13)
O2 0.0276(16) 0.0321(19) 0.0251(15) 0.0046(13) 0.0017(12) 0.0077(14)
O3 0.0260(16) 0.0234(17) 0.0268(16) 0.0025(13) -0.0016(12) 0.0013(12)
O4 0.0407(18) 0.0194(16) 0.0163(14) -0.0030(12) -0.0042(12) 0.0015(14)
O5 0.0294(16) 0.0173(15) 0.0170(14) 0.0025(12) 0.0013(12) 0.0012(13)
O6 0.0392(18) 0.0173(15) 0.0186(14) 0.0011(12) -0.0001(13) -0.0040(13)
O7 0.0243(16) 0.0250(17) 0.0235(15) 0.0029(12) 0.0000(12) -0.0019(13)
O8 0.0220(14) 0.0257(16) 0.0244(14) 0.0000(13) 0.0060(13) 0.0011(12)
O9 0.0374(19) 0.0248(16) 0.0192(15) -0.0013(13) 0.0061(13) -0.0010(14)
O10 0.0273(15) 0.0182(16) 0.0164(14) 0.0048(12) 0.0039(12) 0.0009(12)
O11 0.0216(12) 0.0132(10) 0.0128(12) -0.0008(10) 0.0003(12) 0.0012(12)
Ti1 0.0243(4) 0.0146(4) 0.0179(3) 0.0020(3) 0.0023(3) 0.0031(3)
Ti2 0.0271(4) 0.0144(3) 0.0172(3) 0.0000(3) -0.0015(3) 0.0005(3)
Ti3 0.0239(4) 0.0152(4) 0.0157(3) 0.0023(3) 0.0004(3) -0.0008(3)
Ti4 0.0241(4) 0.0153(3) 0.0164(3) 0.0009(3) 0.0034(3) 0.0012(3)

loop_
_atom_type_symbol
_atom_type_description
_atom_type_scat_dispersion_real
_atom_type_scat_dispersion_imag
_atom_type_scat_source
C C 0.0033 0.0016 'International Tables Vol C Tables 4.2.6.8 and 6.1.1.4'
H H 0.0000 0.0000 'International Tables Vol C Tables 4.2.6.8 and 6.1.1.4'
N N 0.0061 0.0033 'International Tables Vol C Tables 4.2.6.8 and 6.1.1.4'
O O 0.0106 0.0060 'International Tables Vol C Tables 4.2.6.8 and 6.1.1.4'
Ti Ti 0.2776 0.4457 'International Tables Vol C Tables 4.2.6.8 and 6.1.1.4'

loop_
_geom_angle_atom_site_label_1
_geom_angle_atom_site_label_2
_geom_angle_atom_site_label_3
_geom_angle
_geom_angle_site_symmetry_1
_geom_angle_site_symmetry_3
_geom_angle_publ_flag
O1 C1 C3 108.9(4) . . ?
O1 C1 C2 108.5(4) . . ?
C3 C1 C2 113.1(4) . . ?
O1 C1 H1 108.8 . . ?
C3 C1 H1 108.8 . . ?
C2 C1 H1 108.8 . . ?
C1 C2 H2A 109.5 . . ?
C1 C2 H2B 109.5 . . ?
H2A C2 H2B 109.5 . . ?
C1 C2 H2C 109.5 . . ?
H2A C2 H2C 109.5 . . ?
H2B C2 H2C 109.5 . . ?
C1 C3 H3A 109.5 . . ?
C1 C3 H3B 109.5 . . ?
H3A C3 H3B 109.5 . . ?
C1 C3 H3C 109.5 . . ?
H3A C3 H3C 109.5 . . ?
H3B C3 H3C 109.5 . . ?
O2 C4 C6 109.9(4) . . ?
O2 C4 C5 108.1(4) . . ?
C6 C4 C5 114.4(5) . . ?
O2 C4 H4 108.1 . . ?
C6 C4 H4 108.1 . . ?
C5 C4 H4 108.1 . . ?
C4 C5 H5A 109.5 . . ?
C4 C5 H5B 109.5 . . ?
H5A C5 H5B 109.5 . . ?
C4 C5 H5C 109.5 . . ?
H5A C5 H5C 109.5 . . ?
H5B C5 H5C 109.5 . . ?
C4 C6 H6A 109.5 . . ?
C4 C6 H6B 109.5 . . ?
H6A C6 H6B 109.5 . . ?
C4 C6 H6C 109.5 . . ?
H6A C6 H6C 109.5 . . ?
H6B C6 H6C 109.5 . . ?
O3 C7 C8 108.3(4) . . ?
O3 C7 C9 110.9(4) . . ?
C8 C7 C9 111.8(4) . . ?
O3 C7 H7 108.6 . . ?
C8 C7 H7 108.6 . . ?
C9 C7 H7 108.6 . . ?
C7 C8 H8A 109.5 . . ?
C7 C8 H8B 109.5 . . ?
H8A C8 H8B 109.5 . . ?
C7 C8 H8C 109.5 . . ?
H8A C8 H8C 109.5 . . ?
H8B C8 H8C 109.5 . . ?
C7 C9 H9A 109.5 . . ?
C7 C9 H9B 109.5 . . ?
H9A C9 H9B 109.5 . . ?
C7 C9 H9C 109.5 . . ?
H9A C9 H9C 109.5 . . ?
H9B C9 H9C 109.5 . . ?
O4 C10 C11 109.1(4) . . ?
O4 C10 C12 109.6(4) . . ?
C11 C10 C12 112.3(5) . . ?
O4 C10 H10 108.6 . . ?
C11 C10 H10 108.6 . . ?
C12 C10 H10 108.6 . . ?
C10 C11 H11A 109.5 . . ?
C10 C11 H11B 109.5 . . ?
H11A C11 H11B 109.5 . . ?
C10 C11 H11C 109.5 . . ?
H11A C11 H11C 109.5 . . ?
H11B C11 H11C 109.5 . . ?
C10 C12 H12A 109.5 . . ?
C10 C12 H12B 109.5 . . ?
H12A C12 H12B 109.5 . . ?
C10 C12 H12C 109.5 . . ?
H12A C12 H12C 109.5 . . ?
H12B C12 H12C 109.5 . . ?
O5 C13 C15 109.2(4) . . ?
O5 C13 C14 109.7(4) . . ?
C15 C13 C14 112.8(5) . . ?
O5 C13 H13 108.4 . . ?
C15 C13 H13 108.4 . . ?
C14 C13 H13 108.4 . . ?
C13 C14 H14A 109.5 . . ?
C13 C14 H14B 109.5 . . ?
H14A C14 H14B 109.5 . . ?
C13 C14 H14C 109.5 . . ?
H14A C14 H14C 109.5 . . ?
H14B C14 H14C 109.5 . . ?
C13 C15 H15A 109.5 . . ?
C13 C15 H15B 109.5 . . ?
H15A C15 H15B 109.5 . . ?
C13 C15 H15C 109.5 . . ?
H15A C15 H15C 109.5 . . ?
H15B C15 H15C 109.5 . . ?
O6 C16 C17 111.8(5) . . ?
O6 C16 C18 107.9(5) . . ?
C17 C16 C18 114.7(6) . . ?
O6 C16 H16 107.4 . . ?
C17 C16 H16 107.4 . . ?
C18 C16 H16 107.4 . . ?
C16 C17 H17A 109.5 . . ?
C16 C17 H17B 109.5 . . ?
H17A C17 H17B 109.5 . . ?
C16 C17 H17C 109.5 . . ?
H17A C17 H17C 109.5 . . ?
H17B C17 H17C 109.5 . . ?
C16 C18 H18A 109.5 . . ?
C16 C18 H18B 109.5 . . ?
H18A C18 H18B 109.5 . . ?
C16 C18 H18C 109.5 . . ?
H18A C18 H18C 109.5 . . ?
H18B C18 H18C 109.5 . . ?
O7 C19 C20 109.1(4) . . ?
O7 C19 C21 110.0(4) . . ?
C20 C19 C21 113.7(5) . . ?
O7 C19 H19 107.9 . . ?
C20 C19 H19 107.9 . . ?
C21 C19 H19 107.9 . . ?
C19 C20 H20A 109.5 . . ?
C19 C20 H20B 109.5 . . ?
H20A C20 H20B 109.5 . . ?
C19 C20 H20C 109.5 . . ?
H20A C20 H20C 109.5 . . ?
H20B C20 H20C 109.5 . . ?
C19 C21 H21A 109.5 . . ?
C19 C21 H21B 109.5 . . ?
H21A C21 H21B 109.5 . . ?
C19 C21 H21C 109.5 . . ?
H21A C21 H21C 109.5 . . ?
H21B C21 H21C 109.5 . . ?
O8 C22 C24 110.3(4) . . ?
O8 C22 C23 108.4(4) . . ?
C24 C22 C23 111.5(5) . . ?
O8 C22 H22 108.8 . . ?
C24 C22 H22 108.8 . . ?
C23 C22 H22 108.8 . . ?
C22 C23 H23A 109.5 . . ?
C22 C23 H23B 109.5 . . ?
H23A C23 H23B 109.5 . . ?
C22 C23 H23C 109.5 . . ?
H23A C23 H23C 109.5 . . ?
H23B C23 H23C 109.5 . . ?
C22 C24 H24A 109.5 . . ?
C22 C24 H24B 109.5 . . ?
H24A C24 H24B 109.5 . . ?
C22 C24 H24C 109.5 . . ?
H24A C24 H24C 109.5 . . ?
H24B C24 H24C 109.5 . . ?
O9 C25 C27 109.8(4) . . ?
O9 C25 C26 108.9(4) . . ?
C27 C25 C26 113.2(4) . . ?
O9 C25 H25 108.3 . . ?
C27 C25 H25 108.3 . . ?
C26 C25 H25 108.3 . . ?
C25 C26 H26A 109.5 . . ?
C25 C26 H26B 109.5 . . ?
H26A C26 H26B 109.5 . . ?
C25 C26 H26C 109.5 . . ?
H26A C26 H26C 109.5 . . ?
H26B C26 H26C 109.5 . . ?
C25 C27 H27A 109.5 . . ?
C25 C27 H27B 109.5 . . ?
H27A C27 H27B 109.5 . . ?
C25 C27 H27C 109.5 . . ?
H27A C27 H27C 109.5 . . ?
H27B C27 H27C 109.5 . . ?
O10 C28 C29 109.8(4) . . ?
O10 C28 C30 109.6(4) . . ?
C29 C28 C30 112.8(4) . . ?
O10 C28 H28 108.2 . . ?
C29 C28 H28 108.2 . . ?
C30 C28 H28 108.2 . . ?
C28 C29 H29A 109.5 . . ?
C28 C29 H29B 109.5 . . ?
H29A C29 H29B 109.5 . . ?
C28 C29 H29C 109.5 . . ?
H29A C29 H29C 109.5 . . ?
H29B C29 H29C 109.5 . . ?
C28 C30 H30A 109.5 . . ?
C28 C30 H30B 109.5 . . ?
H30A C30 H30B 109.5 . . ?
C28 C30 H30C 109.5 . . ?
H30A C30 H30C 109.5 . . ?
H30B C30 H30C 109.5 . . ?
N2 N1 Ti2 130.3(3) . . ?
N2 N1 Ti1 121.1(3) . . ?
Ti2 N1 Ti1 90.93(13) . . ?
N3 N2 N1 176.9(5) . . ?
N5 N4 Ti1 133.5(3) . . ?
N5 N4 Ti2 136.0(3) . . ?
Ti1 N4 Ti2 89.52(13) . . ?
N6 N5 N4 178.2(6) . . ?
N8 N7 Ti4 130.7(3) . . ?
N8 N7 Ti3 137.2(3) . . ?
Ti4 N7 Ti3 89.32(14) . . ?
N9 N8 N7 178.4(5) . . ?
N11 N10 Ti3 129.6(3) . . ?
N11 N10 Ti4 138.2(3) . . ?
Ti3 N10 Ti4 89.32(14) . . ?
N12 N11 N10 178.3(7) . . ?
C1 O1 Ti1 142.2(3) . . ?
C4 O2 Ti1 174.0(3) . . ?
C7 O3 Ti2 144.0(3) . . ?
C10 O4 Ti2 169.2(3) . . ?
C13 O5 Ti2 120.9(3) . . ?
C13 O5 Ti3 131.7(3) . . ?
Ti2 O5 Ti3 105.81(13) . . ?
C16 O6 Ti3 152.8(4) . . ?
C19 O7 Ti3 135.0(3) . . ?
C22 O8 Ti4 133.6(3) . . ?
C25 O9 Ti4 153.9(3) . . ?
C28 O10 Ti4 122.0(3) . . ?
C28 O10 Ti1 129.4(3) . . ?
Ti4 O10 Ti1 106.73(13) . . ?
Ti2 O11 Ti4 129.45(13) . . ?
Ti2 O11 Ti3 102.56(13) . . ?
Ti4 O11 Ti3 101.03(13) . . ?
Ti2 O11 Ti1 98.28(13) . . ?
Ti4 O11 Ti1 101.63(13) . . ?
Ti3 O11 Ti1 127.52(13) . . ?
O2 Ti1 O1 100.27(16) . . ?
O2 Ti1 O10 99.58(14) . . ?
O1 Ti1 O10 104.45(13) . . ?
O2 Ti1 N4 94.97(15) . . ?
O1 Ti1 N4 99.61(14) . . ?
O10 Ti1 N4 149.02(14) . . ?
O2 Ti1 O11 104.74(14) . . ?
O1 Ti1 O11 154.74(14) . . ?
O10 Ti1 O11 74.98(11) . . ?
N4 Ti1 O11 74.93(13) . . ?
O2 Ti1 N1 169.53(14) . . ?
O1 Ti1 N1 84.12(14) . . ?
O10 Ti1 N1 88.40(13) . . ?
N4 Ti1 N1 74.85(14) . . ?
O11 Ti1 N1 70.63(11) . . ?
O2 Ti1 Ti2 128.38(11) . . ?
O1 Ti1 Ti2 118.38(11) . . ?
O10 Ti1 Ti2 102.07(9) . . ?
N4 Ti1 Ti2 48.46(11) . . ?
O11 Ti1 Ti2 40.22(8) . . ?
N1 Ti1 Ti2 42.34(9) . . ?
O2 Ti1 Ti4 103.73(11) . . ?
O1 Ti1 Ti4 136.74(11) . . ?
O10 Ti1 Ti4 36.43(9) . . ?
N4 Ti1 Ti4 113.39(11) . . ?
O11 Ti1 Ti4 38.60(7) . . ?
N1 Ti1 Ti4 78.71(9) . . ?
Ti2 Ti1 Ti4 71.30(2) . . ?
O4 Ti2 O3 100.39(15) . . ?
O4 Ti2 O5 103.03(14) . . ?
O3 Ti2 O5 96.62(14) . . ?
O4 Ti2 O11 156.86(14) . . ?
O3 Ti2 O11 102.70(13) . . ?
O5 Ti2 O11 75.84(12) . . ?
O4 Ti2 N1 100.42(14) . . ?
O3 Ti2 N1 97.31(14) . . ?
O5 Ti2 N1 149.98(14) . . ?
O11 Ti2 N1 75.22(13) . . ?
O4 Ti2 N4 86.22(14) . . ?
O3 Ti2 N4 169.46(13) . . ?
O5 Ti2 N4 89.80(13) . . ?
O11 Ti2 N4 70.71(12) . . ?
N1 Ti2 N4 73.26(13) . . ?
O4 Ti2 Ti1 119.75(11) . . ?
O3 Ti2 Ti1 127.76(10) . . ?
O5 Ti2 Ti1 104.50(9) . . ?
O11 Ti2 Ti1 41.50(9) . . ?
N1 Ti2 Ti1 46.73(10) . . ?
N4 Ti2 Ti1 42.02(8) . . ?
O4 Ti2 Ti3 135.53(11) . . ?
O3 Ti2 Ti3 102.76(11) . . ?
O5 Ti2 Ti3 37.11(9) . . ?
O11 Ti2 Ti3 38.74(9) . . ?
N1 Ti2 Ti3 113.49(10) . . ?
N4 Ti2 Ti3 77.46(10) . . ?
Ti1 Ti2 Ti3 71.99(2) . . ?
O6 Ti3 O7 97.74(15) . . ?
O6 Ti3 O5 102.47(14) . . ?
O7 Ti3 O5 98.48(14) . . ?
O6 Ti3 O11 154.77(14) . . ?
O7 Ti3 O11 107.44(13) . . ?
O5 Ti3 O11 75.78(12) . . ?
O6 Ti3 N10 101.18(15) . . ?
O7 Ti3 N10 95.00(14) . . ?
O5 Ti3 N10 150.82(14) . . ?
O11 Ti3 N10 75.52(13) . . ?
O6 Ti3 N7 84.50(14) . . ?
O7 Ti3 N7 167.49(14) . . ?
O5 Ti3 N7 93.01(13) . . ?
O11 Ti3 N7 70.57(12) . . ?
N10 Ti3 N7 72.50(14) . . ?
O6 Ti3 Ti4 120.41(11) . . ?
O7 Ti3 Ti4 129.22(10) . . ?
O5 Ti3 Ti4 103.83(9) . . ?
O11 Ti3 Ti4 39.49(8) . . ?
N10 Ti3 Ti4 48.67(10) . . ?
N7 Ti3 Ti4 41.90(9) . . ?
O6 Ti3 Ti2 134.92(11) . . ?
O7 Ti3 Ti2 105.79(11) . . ?
O5 Ti3 Ti2 37.08(9) . . ?
O11 Ti3 Ti2 38.71(8) . . ?
N10 Ti3 Ti2 114.12(11) . . ?
N7 Ti3 Ti2 80.58(10) . . ?
Ti4 Ti3 Ti2 71.26(3) . . ?
O9 Ti4 O8 97.28(15) . . ?
O9 Ti4 O10 100.57(13) . . ?
O8 Ti4 O10 98.74(14) . . ?
O9 Ti4 O11 154.59(14) . . ?
O8 Ti4 O11 108.12(13) . . ?
O10 Ti4 O11 76.55(12) . . ?
O9 Ti4 N7 101.50(15) . . ?
O8 Ti4 N7 94.81(15) . . ?
O10 Ti4 N7 152.32(13) . . ?
O11 Ti4 N7 76.33(13) . . ?
O9 Ti4 N10 85.10(14) . . ?
O8 Ti4 N10 167.46(14) . . ?
O10 Ti4 N10 92.89(13) . . ?
O11 Ti4 N10 69.99(12) . . ?
N7 Ti4 N10 72.65(15) . . ?
O9 Ti4 Ti3 121.10(11) . . ?
O8 Ti4 Ti3 129.04(10) . . ?
O10 Ti4 Ti3 104.89(8) . . ?
O11 Ti4 Ti3 39.48(9) . . ?
N7 Ti4 Ti3 48.78(11) . . ?
N10 Ti4 Ti3 42.00(9) . . ?
O9 Ti4 Ti1 131.66(11) . . ?
O8 Ti4 Ti1 108.55(10) . . ?
O10 Ti4 Ti1 36.84(8) . . ?
O11 Ti4 Ti1 39.77(9) . . ?
N7 Ti4 Ti1 115.70(10) . . ?
N10 Ti4 Ti1 78.23(10) . . ?
Ti3 Ti4 Ti1 71.38(2) . . ?

loop_
_geom_bond_atom_site_label_1
_geom_bond_atom_site_label_2
_geom_bond_distance
_geom_bond_site_symmetry_2
_geom_bond_publ_flag
C1 O1 1.423(5) . ?
C1 C3 1.502(6) . ?
C1 C2 1.505(6) . ?
C1 H1 1.0000 . ?
C2 H2A 0.9800 . ?
C2 H2B 0.9800 . ?
C2 H2C 0.9800 . ?
C3 H3A 0.9800 . ?
C3 H3B 0.9800 . ?
C3 H3C 0.9800 . ?
C4 O2 1.396(6) . ?
C4 C6 1.488(8) . ?
C4 C5 1.494(8) . ?
C4 H4 1.0000 . ?
C5 H5A 0.9800 . ?
C5 H5B 0.9800 . ?
C5 H5C 0.9800 . ?
C6 H6A 0.9800 . ?
C6 H6B 0.9800 . ?
C6 H6C 0.9800 . ?
C7 O3 1.423(5) . ?
C7 C8 1.520(7) . ?
C7 C9 1.522(7) . ?
C7 H7 1.0000 . ?
C8 H8A 0.9800 . ?
C8 H8B 0.9800 . ?
C8 H8C 0.9800 . ?
C9 H9A 0.9800 . ?
C9 H9B 0.9800 . ?
C9 H9C 0.9800 . ?
C10 O4 1.414(5) . ?
C10 C11 1.494(7) . ?
C10 C12 1.520(7) . ?
C10 H10 1.0000 . ?
C11 H11A 0.9800 . ?
C11 H11B 0.9800 . ?
C11 H11C 0.9800 . ?
C12 H12A 0.9800 . ?
C12 H12B 0.9800 . ?
C12 H12C 0.9800 . ?
C13 O5 1.436(5) . ?
C13 C15 1.514(8) . ?
C13 C14 1.516(8) . ?
C13 H13 1.0000 . ?
C14 H14A 0.9800 . ?
C14 H14B 0.9800 . ?
C14 H14C 0.9800 . ?
C15 H15A 0.9800 . ?
C15 H15B 0.9800 . ?
C15 H15C 0.9800 . ?
C16 O6 1.407(6) . ?
C16 C17 1.456(9) . ?
C16 C18 1.501(9) . ?
C16 H16 1.0000 . ?
C17 H17A 0.9800 . ?
C17 H17B 0.9800 . ?
C17 H17C 0.9800 . ?
C18 H18A 0.9800 . ?
C18 H18B 0.9800 . ?
C18 H18C 0.9800 . ?
C19 O7 1.440(5) . ?
C19 C20 1.496(7) . ?
C19 C21 1.513(7) . ?
C19 H19 1.0000 . ?
C20 H20A 0.9800 . ?
C20 H20B 0.9800 . ?
C20 H20C 0.9800 . ?
C21 H21A 0.9800 . ?
C21 H21B 0.9800 . ?
C21 H21C 0.9800 . ?
C22 O8 1.442(5) . ?
C22 C24 1.495(7) . ?
C22 C23 1.503(8) . ?
C22 H22 1.0000 . ?
C23 H23A 0.9800 . ?
C23 H23B 0.9800 . ?
C23 H23C 0.9800 . ?
C24 H24A 0.9800 . ?
C24 H24B 0.9800 . ?
C24 H24C 0.9800 . ?
C25 O9 1.426(6) . ?
C25 C27 1.499(7) . ?
C25 C26 1.525(7) . ?
C25 H25 1.0000 . ?
C26 H26A 0.9800 . ?
C26 H26B 0.9800 . ?
C26 H26C 0.9800 . ?
C27 H27A 0.9800 . ?
C27 H27B 0.9800 . ?
C27 H27C 0.9800 . ?
C28 O10 1.457(5) . ?
C28 C29 1.517(7) . ?
C28 C30 1.529(7) . ?
C28 H28 1.0000 . ?
C29 H29A 0.9800 . ?
C29 H29B 0.9800 . ?
C29 H29C 0.9800 . ?
C30 H30A 0.9800 . ?
C30 H30B 0.9800 . ?
C30 H30C 0.9800 . ?
N1 N2 1.213(5) . ?
N1 Ti2 2.109(3) . ?
N1 Ti1 2.280(4) . ?
N2 N3 1.141(6) . ?
N4 N5 1.192(5) . ?
N4 Ti1 2.096(3) . ?
N4 Ti2 2.343(4) . ?
N5 N6 1.152(6) . ?
N7 N8 1.199(6) . ?
N7 Ti4 2.108(4) . ?
N7 Ti3 2.374(4) . ?
N8 N9 1.136(7) . ?
N10 N11 1.189(6) . ?
N10 Ti3 2.112(4) . ?
N10 Ti4 2.370(4) . ?
N11 N12 1.127(7) . ?
O1 Ti1 1.792(3) . ?
O2 Ti1 1.753(3) . ?
O3 Ti2 1.781(3) . ?
O4 Ti2 1.768(3) . ?
O5 Ti2 1.998(3) . ?
O5 Ti3 1.999(3) . ?
O6 Ti3 1.776(3) . ?
O7 Ti3 1.778(3) . ?
O8 Ti4 1.785(3) . ?
O9 Ti4 1.777(3) . ?
O10 Ti4 1.991(3) . ?
O10 Ti1 2.010(3) . ?
O11 Ti2 2.043(3) . ?
O11 Ti4 2.045(3) . ?
O11 Ti3 2.044(3) . ?
O11 Ti1 2.097(3) . ?
Ti1 Ti2 3.1308(11) . ?
Ti1 Ti4 3.2100(10) . ?
Ti2 Ti3 3.1886(11) . ?
Ti3 Ti4 3.1556(10) . ?
